data_7156571
loop_
_publ_author_name
'Fu, Qiang'
'Wang, Rui'
'Liang, Fushun'
'Guan, Wei'

_publ_section_title
;
 Aza-tricycles containing a perfluoroalkyl group: synthesis, structure and
 fluorescence.
;
_journal_issue 46
_journal_name_full 'Organic &amp; biomolecular chemistry'
_journal_page_first 8950
_journal_page_last 8954
_journal_paper_doi 10.1039/c8ob02749h
_journal_volume 16
_journal_year 2018
_chemical_formula_sum 'C H F N O'
_chemical_formula_weight 62.03
_space_group_crystal_system monoclinic
_space_group_IT_number 14
_space_group_name_Hall '-P 2ybc'
_space_group_name_H-M_alt 'P 1 21/c 1'
_symmetry_space_group_name_Hall '-P 2ybc'
_symmetry_space_group_name_H-M 'P 1 21/c 1'
_atom_sites_solution_hydrogens geom
_audit_creation_method SHELXL-2014/7
_audit_update_record
;
2017-10-05 deposited with the CCDC.
2018-11-13 downloaded from the CCDC.
;
_cell_angle_alpha 90
_cell_angle_beta 97.2446(14)
_cell_angle_gamma 90
_cell_formula_units_Z 40
_cell_length_a 12.9920(4)
_cell_length_b 9.8081(3)
_cell_length_c 18.9141(6)
_cell_measurement_temperature 190(2)
_cell_volume 2390.92(13)
_computing_structure_refinement 'SHELXL-2014/7 (Sheldrick, 2014)'
_diffrn_ambient_temperature 190(2)
_diffrn_measured_fraction_theta_full 0.999
_diffrn_measured_fraction_theta_max 0.999
_diffrn_radiation_type CuK\a
_diffrn_radiation_wavelength 1.54178
_diffrn_reflns_av_R_equivalents 0.0428
_diffrn_reflns_av_unetI/netI 0.0291
_diffrn_reflns_Laue_measured_fraction_full 0.999
_diffrn_reflns_Laue_measured_fraction_max 0.999
_diffrn_reflns_limit_h_max 13
_diffrn_reflns_limit_h_min -13
_diffrn_reflns_limit_k_max 10
_diffrn_reflns_limit_k_min -10
_diffrn_reflns_limit_l_max 19
_diffrn_reflns_limit_l_min -19
_diffrn_reflns_number 19607
_diffrn_reflns_point_group_measured_fraction_full 0.999
_diffrn_reflns_point_group_measured_fraction_max 0.999
_diffrn_reflns_theta_full 54.305
_diffrn_reflns_theta_max 54.305
_diffrn_reflns_theta_min 4.713
_exptl_absorpt_coefficient_mu 1.783
_exptl_crystal_density_diffrn 1.723
_exptl_crystal_F_000 1240
_refine_diff_density_max 3.133
_refine_diff_density_min -0.662
_refine_diff_density_rms 0.171
_refine_ls_extinction_coef 0.006(2)
_refine_ls_extinction_expression Fc^*^=kFc[1+0.001xFc^2^\l^3^/sin(2\q)]^-1/4^
_refine_ls_extinction_method 'SHELXL-2014/7 (Sheldrick 2014'
_refine_ls_goodness_of_fit_ref 3.804
_refine_ls_hydrogen_treatment constr
_refine_ls_matrix_type full
_refine_ls_number_parameters 326
_refine_ls_number_reflns 2926
_refine_ls_number_restraints 0
_refine_ls_restrained_S_all 3.804
_refine_ls_R_factor_all 0.1494
_refine_ls_R_factor_gt 0.1397
_refine_ls_shift/su_max 7.508
_refine_ls_shift/su_mean 0.102
_refine_ls_structure_factor_coef Fsqd
_refine_ls_weighting_details 'w=1/[\s^2^(Fo^2^)+(0.1000P)^2^] where P=(Fo^2^+2Fc^2^)/3'
_refine_ls_weighting_scheme calc
_refine_ls_wR_factor_gt 0.4216
_refine_ls_wR_factor_ref 0.4300
_reflns_Friedel_coverage 0.000
_reflns_number_gt 2505
_reflns_number_total 2926
_reflns_threshold_expression 'I > 2\s(I)'
_cod_data_source_file c8ob02749h2.cif
_cod_data_source_block 1
_cod_depositor_comments 'Adding full bibliography for 7156570--7156572.cif.'
_cod_database_code 7156571
_shelx_shelxl_version_number 2014/7
_shelx_space_group_comment
;
The symmetry employed for this shelxl refinement is uniquely defined
by the following loop, which should always be used as a source of
symmetry information in preference to the above space-group names.
They are only intended as comments.
;

loop_
_space_group_symop_operation_xyz
'x, y, z'
'-x, y+1/2, -z+1/2'
'-x, -y, -z'
'x, -y-1/2, z-1/2'

loop_
_atom_site_label
_atom_site_type_symbol
_atom_site_fract_x
_atom_site_fract_y
_atom_site_fract_z
_atom_site_U_iso_or_equiv
_atom_site_adp_type
_atom_site_occupancy
_atom_site_site_symmetry_order
_atom_site_calc_flag
_atom_site_refinement_flags_posn
_atom_site_refinement_flags_adp
C1 C -0.2709(6) 0.3361(8) 0.2550(4) 0.034(2) Uani 1 1 d . .
C2 C -0.2638(6) 0.3400(8) 0.1791(4) 0.039(2) Uani 1 1 d . .
C3 C -0.2643(7) 0.4657(9) 0.1429(5) 0.049(2) Uani 1 1 d . .
H3A H -0.2694 0.5479 0.1688 0.058 Uiso 1 1 calc R U
C4 C -0.2576(8) 0.4719(11) 0.0720(5) 0.062(3) Uani 1 1 d . .
H4A H -0.2551 0.5580 0.0491 0.074 Uiso 1 1 calc R U
C5 C -0.2544(8) 0.3524(11) 0.0325(5) 0.062(3) Uani 1 1 d . .
H5A H -0.2545 0.3567 -0.0176 0.075 Uiso 1 1 calc R U
C6 C -0.2512(7) 0.2274(11) 0.0666(5) 0.058(3) Uani 1 1 d . .
H6A H -0.2444 0.1462 0.0401 0.070 Uiso 1 1 calc R U
C7 C -0.2579(6) 0.2199(9) 0.1388(4) 0.045(2) Uani 1 1 d . .
H7A H -0.2585 0.1334 0.1614 0.054 Uiso 1 1 calc R U
C8 C -0.3609(6) 0.1359(7) 0.2938(4) 0.035(2) Uani 1 1 d . .
C9 C -0.2739(6) -0.0484(7) 0.3610(4) 0.031(2) Uani 1 1 d . .
C10 C -0.1772(6) 0.0153(8) 0.3640(4) 0.034(2) Uani 1 1 d . .
C11 C -0.1745(6) 0.1418(7) 0.3286(4) 0.031(2) Uani 1 1 d . .
C12 C -0.2635(6) 0.2030(7) 0.2938(4) 0.0306(19) Uani 1 1 d . .
C13 C -0.4655(7) -0.0418(9) 0.3382(5) 0.048(2) Uani 1 1 d . .
H13A H -0.4854 -0.1059 0.2984 0.058 Uiso 1 1 calc R U
H13B H -0.5184 0.0312 0.3360 0.058 Uiso 1 1 calc R U
C14 C -0.4608(7) -0.1155(9) 0.4076(5) 0.051(2) Uani 1 1 d . .
H14A H -0.4413 -0.0515 0.4476 0.061 Uiso 1 1 calc R U
H14B H -0.5297 -0.1545 0.4131 0.061 Uiso 1 1 calc R U
C15 C -0.3828(8) -0.2258(9) 0.4089(6) 0.060(3) Uani 1 1 d . .
H15A H -0.3704 -0.2649 0.4575 0.072 Uiso 1 1 calc R U
H15B H -0.4104 -0.2992 0.3759 0.072 Uiso 1 1 calc R U
C16 C -0.2140(8) -0.2904(8) 0.3822(5) 0.058(3) Uani 1 1 d . .
H16A H -0.2541 -0.3711 0.3633 0.070 Uiso 1 1 calc R U
H16B H -0.1797 -0.3139 0.4304 0.070 Uiso 1 1 calc R U
C17 C -0.1280(8) -0.2608(10) 0.3331(5) 0.057(3) Uani 1 1 d . .
H17A H -0.0973 -0.3481 0.3199 0.068 Uiso 1 1 calc R U
H17B H -0.1600 -0.2163 0.2888 0.068 Uiso 1 1 calc R U
C18 C -0.0438(7) -0.1708(9) 0.3692(4) 0.047(2) Uani 1 1 d . .
H18A H 0.0028 -0.2254 0.4038 0.057 Uiso 1 1 calc R U
H18B H -0.0021 -0.1340 0.3332 0.057 Uiso 1 1 calc R U
C19 C -0.0876(6) -0.0555(8) 0.4073(4) 0.038(2) Uani 1 1 d . .
H19A H -0.0319 0.0119 0.4209 0.045 Uiso 1 1 calc R U
H19B H -0.1109 -0.0906 0.4517 0.045 Uiso 1 1 calc R U
C20 C -0.0738(6) 0.2152(8) 0.3295(4) 0.035(2) Uani 1 1 d . .
C21 C -0.0427(6) 0.3112(8) 0.3944(4) 0.039(2) Uani 1 1 d . .
C22 C 0.0630(7) 0.3799(10) 0.3980(5) 0.054(3) Uani 1 1 d . .
N1 N -0.3641(5) 0.0175(6) 0.3314(3) 0.0342(17) Uani 1 1 d . .
N2 N -0.2864(6) -0.1781(6) 0.3887(3) 0.046(2) Uani 1 1 d . .
O1 O -0.4446(4) 0.1842(6) 0.2612(3) 0.0465(17) Uani 1 1 d . .
O2 O -0.2918(5) 0.4397(6) 0.2871(3) 0.0499(18) Uani 1 1 d . .
F1 F 0.0765(5) 0.4674(6) 0.4518(3) 0.0760(19) Uani 1 1 d . .
F2 F 0.0764(5) 0.4424(7) 0.3402(3) 0.093(2) Uani 1 1 d . .
F3 F 0.1383(5) 0.2874(7) 0.4128(4) 0.094(2) Uani 1 1 d . .
F4 F -0.1130(4) 0.4093(5) 0.3938(3) 0.0584(16) Uani 1 1 d . .
F5 F -0.0445(4) 0.2422(5) 0.4559(2) 0.0553(16) Uani 1 1 d . .
F6 F -0.0771(3) 0.2988(5) 0.2717(2) 0.0505(16) Uani 1 1 d . .
F7 F 0.0068(3) 0.1310(5) 0.3251(2) 0.0480(15) Uani 1 1 d . .
O3W O 0.3504(3) 0.3528(4) 0.3399(3) 0.0210(14) Uani 1 1 d . .
O2W O -0.4583(4) 0.1580(6) -0.0622(2) 0.0477(18) Uani 1 1 d . .
O1W O -0.5259(7) 0.4125(11) 0.3606(5) 0.121(3) Uani 1 1 d . .

loop_
_atom_site_aniso_label
_atom_site_aniso_U_11
_atom_site_aniso_U_22
_atom_site_aniso_U_33
_atom_site_aniso_U_23
_atom_site_aniso_U_13
_atom_site_aniso_U_12
C1 0.022(4) 0.040(5) 0.037(5) 0.005(4) -0.005(3) -0.002(3)
C2 0.031(5) 0.038(5) 0.049(5) 0.005(4) 0.006(4) 0.003(4)
C3 0.044(5) 0.043(5) 0.058(6) 0.019(4) 0.004(4) -0.015(4)
C4 0.063(7) 0.070(7) 0.052(6) 0.029(6) 0.006(5) 0.001(5)
C5 0.056(7) 0.089(8) 0.045(6) 0.021(6) 0.015(5) -0.005(5)
C6 0.059(6) 0.077(7) 0.040(5) 0.002(5) 0.011(4) 0.014(5)
C7 0.047(6) 0.052(6) 0.036(5) 0.005(4) 0.003(4) 0.007(4)
C8 0.033(5) 0.034(5) 0.037(4) 0.000(4) 0.001(4) 0.003(4)
C9 0.034(5) 0.031(5) 0.028(4) 0.000(3) 0.000(3) 0.000(4)
C10 0.035(5) 0.038(5) 0.030(4) -0.004(4) 0.004(4) 0.004(4)
C11 0.031(5) 0.036(5) 0.026(4) -0.006(3) 0.009(3) 0.002(4)
C12 0.027(5) 0.031(4) 0.033(4) -0.001(3) -0.001(3) 0.004(3)
C13 0.036(5) 0.057(6) 0.049(5) -0.001(4) -0.003(4) -0.020(4)
C14 0.045(6) 0.059(6) 0.047(5) 0.009(4) 0.000(4) -0.014(5)
C15 0.062(7) 0.049(6) 0.070(7) 0.011(5) 0.007(5) -0.019(5)
C16 0.073(7) 0.033(5) 0.065(6) 0.001(4) -0.007(5) 0.017(5)
C17 0.079(7) 0.053(6) 0.041(5) -0.003(4) 0.013(5) 0.029(5)
C18 0.046(6) 0.065(6) 0.034(5) 0.003(4) 0.014(4) 0.019(5)
C19 0.034(5) 0.040(5) 0.039(5) 0.001(4) 0.000(4) 0.008(4)
C20 0.035(5) 0.045(5) 0.026(4) 0.005(4) 0.013(3) 0.001(4)
C21 0.039(5) 0.039(5) 0.039(5) 0.009(4) -0.001(4) -0.007(4)
C22 0.034(6) 0.055(6) 0.071(7) 0.000(6) 0.001(5) -0.007(5)
N1 0.036(4) 0.037(4) 0.029(3) 0.002(3) 0.003(3) -0.006(3)
N2 0.063(5) 0.033(4) 0.042(4) 0.003(3) 0.012(4) -0.003(3)
O1 0.034(4) 0.051(3) 0.053(4) 0.014(3) 0.000(3) 0.002(3)
O2 0.070(5) 0.034(3) 0.044(4) -0.002(3) 0.000(3) 0.002(3)
F1 0.064(4) 0.076(4) 0.085(4) -0.015(3) -0.005(3) -0.028(3)
F2 0.086(5) 0.116(5) 0.077(4) 0.019(4) 0.012(3) -0.062(4)
F3 0.043(4) 0.100(5) 0.136(6) -0.020(4) -0.005(4) -0.004(3)
F4 0.050(3) 0.059(3) 0.063(3) -0.008(3) -0.004(3) 0.011(3)
F5 0.071(4) 0.058(3) 0.036(3) 0.001(2) 0.001(2) -0.014(3)
F6 0.037(3) 0.069(3) 0.044(3) 0.018(2) 0.003(2) -0.009(2)
F7 0.034(3) 0.059(3) 0.052(3) 0.000(2) 0.012(2) 0.004(2)
O3W -0.001(2) -0.001(2) 0.064(3) 0.0043(19) 0.002(2) 0.0001(15)
O2W 0.028(3) 0.109(5) 0.006(2) -0.025(3) -0.002(2) -0.014(3)
O1W 0.100(8) 0.150(8) 0.112(8) 0.025(7) 0.007(6) 0.026(6)

loop_
_atom_type_symbol
_atom_type_description
_atom_type_scat_dispersion_real
_atom_type_scat_dispersion_imag
_atom_type_scat_source
C C 0.0181 0.0091 'International Tables Vol C Tables 4.2.6.8 and 6.1.1.4'
H H 0.0000 0.0000 'International Tables Vol C Tables 4.2.6.8 and 6.1.1.4'
N N 0.0311 0.0180 'International Tables Vol C Tables 4.2.6.8 and 6.1.1.4'
O O 0.0492 0.0322 'International Tables Vol C Tables 4.2.6.8 and 6.1.1.4'
F F 0.0727 0.0534 'International Tables Vol C Tables 4.2.6.8 and 6.1.1.4'

loop_
_geom_angle_atom_site_label_1
_geom_angle_atom_site_label_2
_geom_angle_atom_site_label_3
_geom_angle
_geom_angle_site_symmetry_1
_geom_angle_site_symmetry_3
O2 C1 C2 120.8(7) . .
O2 C1 C12 118.9(7) . .
C2 C1 C12 120.0(7) . .
C7 C2 C3 117.7(7) . .
C7 C2 C1 121.8(7) . .
C3 C2 C1 120.4(7) . .
C4 C3 C2 121.5(9) . .
C3 C4 C5 120.1(9) . .
C6 C5 C4 119.9(9) . .
C5 C6 C7 120.4(9) . .
C6 C7 C2 120.3(8) . .
O1 C8 N1 119.3(7) . .
O1 C8 C12 122.1(7) . .
N1 C8 C12 118.6(6) . .
C10 C9 N2 122.6(7) . .
C10 C9 N1 121.0(6) . .
N2 C9 N1 116.3(6) . .
C9 C10 C11 116.7(7) . .
C9 C10 C19 116.5(7) . .
C11 C10 C19 126.8(7) . .
C12 C11 C10 122.3(7) . .
C12 C11 C20 118.2(6) . .
C10 C11 C20 119.5(7) . .
C11 C12 C8 119.0(7) . .
C11 C12 C1 127.4(7) . .
C8 C12 C1 113.6(6) . .
N1 C13 C14 109.5(7) . .
C15 C14 C13 108.6(8) . .
N2 C15 C14 112.2(7) . .
N2 C16 C17 115.1(7) . .
C18 C17 C16 111.9(7) . .
C19 C18 C17 111.4(7) . .
C18 C19 C10 113.8(6) . .
F7 C20 F6 105.4(5) . .
F7 C20 C11 113.1(6) . .
F6 C20 C11 110.0(6) . .
F7 C20 C21 107.1(6) . .
F6 C20 C21 104.3(6) . .
C11 C20 C21 116.2(6) . .
F4 C21 F5 106.6(7) . .
F4 C21 C22 107.2(7) . .
F5 C21 C22 107.4(6) . .
F4 C21 C20 108.7(6) . .
F5 C21 C20 110.2(6) . .
C22 C21 C20 116.4(7) . .
F2 C22 F1 109.0(8) . .
F2 C22 F3 109.1(9) . .
F1 C22 F3 104.8(7) . .
F2 C22 C21 113.1(7) . .
F1 C22 C21 110.6(8) . .
F3 C22 C21 109.9(8) . .
C8 N1 C9 121.6(6) . .
C8 N1 C13 118.2(6) . .
C9 N1 C13 120.2(6) . .
C9 N2 C15 123.0(7) . .
C9 N2 C16 123.3(7) . .
C15 N2 C16 111.7(7) . .
O3W O1W O2W 114.4(6) 1_455 4_566

loop_
_geom_bond_atom_site_label_1
_geom_bond_atom_site_label_2
_geom_bond_distance
_geom_bond_site_symmetry_2
C1 O2 1.231(9) .
C1 C2 1.451(11) .
C1 C12 1.495(10) .
C2 C7 1.411(11) .
C2 C3 1.410(11) .
C3 C4 1.357(13) .
C4 C5 1.393(14) .
C5 C6 1.383(12) .
C6 C7 1.382(12) .
C8 O1 1.273(9) .
C8 N1 1.365(9) .
C8 C12 1.427(11) .
C9 C10 1.398(11) .
C9 N2 1.394(10) .
C9 N1 1.392(10) .
C10 C11 1.413(10) .
C10 C19 1.506(11) .
C11 C12 1.391(10) .
C11 C20 1.492(10) .
C13 N1 1.460(10) .
C13 C14 1.493(12) .
C14 C15 1.481(13) .
C15 N2 1.433(12) .
C16 N2 1.463(11) .
C16 C17 1.567(14) .
C17 C18 1.502(13) .
C18 C19 1.491(11) .
C20 F7 1.344(9) .
C20 F6 1.364(8) .
C20 C21 1.559(11) .
C21 F4 1.326(9) .
C21 F5 1.348(9) .
C21 C22 1.523(12) .
C22 F2 1.284(11) .
C22 F1 1.326(11) .
C22 F3 1.338(11) .
O3W O1W 1.709(11) 1_655
O2W O1W 1.750(10) 4_565
O1W O3W 1.709(11) 1_455
O1W O2W 1.750(10) 4_566
